data_7135133
loop_
_publ_author_name
'Powderly, Marian E.'
'Lindup, Toby'
'Jackman, Edward H.'
'Light, Mark E.'
'Legros, Julien'
'Chataigner, Isabelle'
'Harrowven, David C.'

_publ_section_title
;
 Photocyclisations of <i>o</i>-iodobenzyl-indanones and tetralones infer
 the intermediacy of triplet aryl cations.
;
_journal_issue 97
_journal_name_full 'Chemical communications (Cambridge, England)'
_journal_page_first 19229
_journal_page_last 19232
_journal_paper_doi 10.1039/d5cc05185a
_journal_volume 61
_journal_year 2025
_chemical_formula_moiety 'C20 H16 O5'
_chemical_formula_sum 'C20 H16 O5'
_chemical_formula_weight 336.33
_space_group_crystal_system monoclinic
_space_group_IT_number 14
_space_group_name_Hall '-P 2ybc'
_space_group_name_H-M_alt 'P 1 21/c 1'
_atom_sites_solution_hydrogens geom
_atom_sites_solution_primary dual
_atom_sites_solution_secondary difmap
_audit_creation_date 2024-03-13
_audit_creation_method
;
Olex2 1.5-alpha
(compiled 2024.02.16 svn.r378c4104 for OlexSys, GUI svn.r6928)
;
_audit_update_record
;
2024-03-13 deposited with the CCDC.	2025-11-03 downloaded from the CCDC.
;
_cell_angle_alpha 90.00
_cell_angle_beta 93.018(2)
_cell_angle_gamma 90.00
_cell_formula_units_Z 4
_cell_length_a 10.2969(2)
_cell_length_b 9.8246(2)
_cell_length_c 14.8656(3)
_cell_measurement_reflns_used 12137
_cell_measurement_temperature 100.00(10)
_cell_measurement_theta_max 68.9340
_cell_measurement_theta_min 4.3060
_cell_volume 1501.76(5)
_computing_cell_refinement 'CrysAlisPro 1.171.43.105a (Rigaku OD, 2024)'
_computing_data_collection 'CrysAlisPro system (CCD 43.109a 64-bit (release 21-02-2024))'
_computing_data_reduction 'CrysAlisPro 1.171.43.105a (Rigaku OD, 2024)'
_computing_molecular_graphics 'Olex2 1.5-alpha (Dolomanov et al., 2009)'
_computing_publication_material 'Olex2 1.5-alpha (Dolomanov et al., 2009)'
_computing_structure_refinement 'SHELXL-1997 97-2 (Sheldrick, 2008)'
_computing_structure_solution 'SHELXS-97 (Sheldrick, 1990)'
_diffrn_ambient_environment N~2~
_diffrn_ambient_temperature 100(2)
_diffrn_detector 'Hybrid Pixel Array Detector'
_diffrn_detector_area_resol_mean 10.0000
_diffrn_detector_type 'HyPix-Arc 100'
_diffrn_measured_fraction_theta_full 0.991
_diffrn_measured_fraction_theta_max 0.991
_diffrn_measurement_details
;
List of Runs (angles in degrees, time in seconds):

  # Type    Start    End  Width  t~exp~   \w     \q     \k     \f   Frames
#--------------------------------------------------------------------------
  1  \w     47.00 121.00   0.50    1.00    --   48.17  39.00 -68.00  148
  2  \w    -21.00  12.00   0.50    1.00    --   48.17 -39.00 137.00   66
  3  \w   -110.00 -85.00   0.50    1.00    --  -49.92 -39.00 137.00   50
  4  \w    -21.00  18.00   0.50    1.00    --  -49.92  39.00 -68.00   78
  5  \w   -136.00-105.00   0.50    1.00    --  -75.43 -39.00 137.00   62
  6  \w     93.00 119.00   0.50    1.00    --   91.36  39.00 -68.00   52
  7  \w    -17.00   8.00   0.50    1.00    --   48.17 -38.00   0.00   50
  8  \w    -73.00 -48.00   0.50    1.00    --  -49.92 -48.00  21.93   50
  9  \w    -72.00 -47.00   0.50    1.00    --  -49.92 -35.00   5.09   50
 10  \w    -89.00 -48.00   0.50    1.00    --  -49.92 -38.00  60.00   82
 11  \w    -22.00  16.00   0.50    1.00    --  -49.92  38.00  60.00   76
 12  \w    -77.00 -48.00   0.50    1.00    --  -50.00 -50.00 -24.38   58
 13  \w    -77.00 -51.00   0.50    1.00    --  -54.00 -53.00  16.78   52
 14  \w   -119.00 -92.00   0.50    1.00    --  -54.00 -54.00   1.87   54
 15  \w    -75.00 -50.00   0.50    1.00    --  -54.00 -54.00   1.87   50
 16  \w    -85.00 -60.00   0.50    1.00    --  -62.00 -52.00  44.68   50
 17  \w    -91.00 -65.00   0.50    1.00    --  -66.00 -51.00 -34.34   52
 18  \w    -87.00 -62.00   0.50    1.00    --  -66.00 -53.00   5.31   50
 19  \w    -91.00 -66.00   0.50    1.00    --  -70.00 -53.00  16.36   50
 20  \w    -93.00 -68.00   0.50    1.00    --  -70.00 -47.00 -21.12   50
 21  \w    -92.00 -66.00   0.50    1.00    --  -70.00 -53.00  27.07   52
 22  \w    -96.00 -71.00   0.50    1.00    --  -74.00 -52.00  64.13   50
 23  \w   -120.00 -74.00   0.50    1.00    --  -75.43 -45.00 -30.00   92
 24  \w    -30.00  -4.00   0.50    1.00    --  -75.43  45.00 120.00   52
 25  \w    -53.00 -28.00   0.50    1.00    --  -75.43  61.00  60.00   50
 26  \w    -51.00 -24.00   0.50    1.00    --  -75.43  61.00  30.00   54
 27  \w    -33.00  -5.00   0.50    1.00    --  -75.43  45.00 -90.00   56
 28  \w   -139.00 -97.00   0.50    1.00    --  -75.43-125.00  60.00   84
 29  \w    -30.00  -4.00   0.50    1.00    --  -75.43  45.00  90.00   52
 30  \w   -100.00 -75.00   0.50    1.00    --  -78.00 -52.00   4.14   50
 31  \w   -101.00 -75.00   0.50    1.00    --  -78.00 -54.00  46.93   52
 32  \w   -104.00 -79.00   0.50    1.00    --  -82.00 -52.00  -0.95   50
 33  \w   -108.00 -81.00   0.50    1.00    --  -82.00 -54.00 -14.93   54
 34  \w   -150.00-122.00   0.50    1.00    --  -82.00 -55.00  59.86   56
 35  \w     94.00 120.00   0.50    1.00    --   91.36  61.00  60.00   52
 36  \w     97.00 122.00   0.50    1.00    --   91.36  61.00 -30.00   50
 37  \w     49.00  76.00   0.50    1.00    --   91.36 -95.00   0.00   54
 38  \w     34.00  70.00   0.50    1.00    --   91.36 -77.00  60.00   72
 39  \w     40.00  69.00   0.50    1.00    --   91.36 -77.00 150.00   58
 40  \w    100.00 126.00   0.50    1.00    --   91.36  45.00  90.00   52
 41  \w     32.00  58.00   0.50    1.00    --   91.36 -95.00-150.00   52
 42  \w    122.00 158.00   0.50    1.00    --   91.36  61.00   0.00   72
 43  \w    133.00 162.00   0.50    1.00    --   91.36  45.00-150.00   58
 44  \w     86.00 160.00   0.50    1.00    --   91.36  61.00  90.00  148
 45  \w     86.00 111.00   0.50    1.00    --   91.36  61.00   0.00   50
 46  \w     91.00 157.00   0.50    1.00    --   91.36 125.00 150.00  132
 47  \w     35.00  66.00   0.50    1.00    --   91.36 -77.00-120.00   62
 48  \w    116.00 147.00   0.50    1.00    --   91.36  77.00 -60.00   62
 49  \w     94.00 120.00   0.50    1.00    --   91.36  45.00   0.00   52
 50  \w     29.00  70.00   0.50    1.00    --   91.36 -77.00 120.00   82
 51  \w     98.00 124.00   0.50    1.00    --   91.36  45.00  60.00   52
 52  \w    129.00 160.00   0.50    1.00    --   91.36  45.00  60.00   62
 53  \w     29.00  55.00   0.50    1.00    --   91.36 -77.00  90.00   52
 54  \w    127.00 152.00   0.50    1.00    --   91.36  45.00  30.00   50
 55  \w     92.00 118.00   0.50    1.00    --   91.36  45.00  30.00   52
 56  \w     95.00 124.00   0.50    1.00    --   91.36  15.00-180.00   58
 57  \w    134.00 159.00   0.50    1.00    --   91.36  61.00  30.00   50
 58  \w     39.00  76.00   0.50    1.00    --   91.36 -95.00  60.00   74
 59  \w     32.00  57.00   0.50    1.00    --   91.36 -77.00 -60.00   50
 60  \w     86.00 112.00   0.50    1.00    --   91.36  61.00  30.00   52
 61  \w     83.00 108.00   0.50    1.00    --   91.36  15.00-150.00   50
 62  \w    131.00 159.00   0.50    1.00    --   91.36  61.00 -30.00   56
 63  \w     45.00  71.00   0.50    1.00    --   91.36 -77.00 -90.00   52
 64  \w     32.00  62.00   0.50    1.00    --   91.36 -77.00-150.00   60
;
_diffrn_measurement_device 'four-circle diffractometer'
_diffrn_measurement_device_type 'ROD, Synergy Custom system, HyPix-Arc 100'
_diffrn_measurement_method '\w scans'
_diffrn_orient_matrix_type 'CrysAlisPro convention (1999,Acta A55,543-557)'
_diffrn_orient_matrix_UB_11 0.1342722000
_diffrn_orient_matrix_UB_12 -0.0640483000
_diffrn_orient_matrix_UB_13 0.0228152000
_diffrn_orient_matrix_UB_21 -0.0453914000
_diffrn_orient_matrix_UB_22 -0.0441170000
_diffrn_orient_matrix_UB_23 0.0926907000
_diffrn_orient_matrix_UB_31 -0.0485702000
_diffrn_orient_matrix_UB_32 -0.1361329000
_diffrn_orient_matrix_UB_33 -0.0407585000
_diffrn_radiation_monochromator mirror
_diffrn_radiation_probe x-ray
_diffrn_radiation_type 'Cu K\a'
_diffrn_radiation_wavelength 1.54184
_diffrn_reflns_av_R_equivalents 0.0363
_diffrn_reflns_av_unetI/netI 0.0211
_diffrn_reflns_limit_h_max 12
_diffrn_reflns_limit_h_min -12
_diffrn_reflns_limit_k_max 11
_diffrn_reflns_limit_k_min -11
_diffrn_reflns_limit_l_max 18
_diffrn_reflns_limit_l_min -17
_diffrn_reflns_number 18915
_diffrn_reflns_theta_full 69.14
_diffrn_reflns_theta_max 69.14
_diffrn_reflns_theta_min 4.30
_diffrn_source 'Rotating-anode X-ray tube'
_diffrn_source_type 'Rigaku (Cu) X-ray Source'
_exptl_absorpt_coefficient_mu 0.887
_exptl_absorpt_correction_T_max 1.000
_exptl_absorpt_correction_T_min 0.750
_exptl_absorpt_correction_type gaussian
_exptl_absorpt_process_details
;
CrysAlisPro 1.171.43.105a (Rigaku Oxford Diffraction, 2024)
Numerical absorption correction based on gaussian integration over
a multifaceted crystal model
Empirical absorption correction using spherical harmonics,
implemented in SCALE3 ABSPACK scaling algorithm.
;
_exptl_crystal_colour 'clear light yellow'
_exptl_crystal_colour_lustre clear
_exptl_crystal_colour_modifier light
_exptl_crystal_colour_primary yellow
_exptl_crystal_density_diffrn 1.488
_exptl_crystal_density_method 'not measured'
_exptl_crystal_description block
_exptl_crystal_F_000 704
_exptl_crystal_recrystallization_method 'The material was recrystallised from DCM by slow evaporation'
_exptl_crystal_size_max 0.21
_exptl_crystal_size_mid 0.12
_exptl_crystal_size_min 0.07
_refine_diff_density_max 0.204
_refine_diff_density_min -0.234
_refine_diff_density_rms 0.044
_refine_ls_extinction_method none
_refine_ls_goodness_of_fit_ref 1.064
_refine_ls_hydrogen_treatment mixed
_refine_ls_matrix_type full
_refine_ls_number_parameters 227
_refine_ls_number_reflns 2781
_refine_ls_number_restraints 0
_refine_ls_restrained_S_all 1.064
_refine_ls_R_factor_all 0.0370
_refine_ls_R_factor_gt 0.0337
_refine_ls_shift/su_max 0.000
_refine_ls_shift/su_mean 0.000
_refine_ls_structure_factor_coef Fsqd
_refine_ls_weighting_details 'calc w=1/[\s^2^(Fo^2^)+(0.0530P)^2^+0.4804P] where P=(Fo^2^+2Fc^2^)/3'
_refine_ls_weighting_scheme calc
_refine_ls_wR_factor_gt 0.0915
_refine_ls_wR_factor_ref 0.0942
_reflns_number_gt 2493
_reflns_number_total 2781
_reflns_threshold_expression >2sigma(I)
_cod_data_source_file d5cc05185a2.cif
_cod_data_source_block 2024sot0033_d1_100k
_cod_depositor_comments 'Adding full bibliography for 7135132--7135138.cif.'
_cod_database_code 7135133
_chemical_oxdiff_formula C20H16O5
_chemical_oxdiff_usercomment MEP89
_olex2_refinement_description
;
1. Fixed Uiso
 At 1.2 times of:
  All C(H) groups, All C(H,H) groups
 At 1.5 times of:
  All C(H,H,H) groups
2.a Secondary CH2 refined with riding coordinates:
 C1(H1A,H1B), C14(H14A,H14B), C15(H15A,H15B), C20(H20A,H20B)
2.b Aromatic/amide H refined with riding coordinates:
 C3(H3), C6(H6), C9(H9), C10(H10), C11(H11)
2.c Idealised Me refined as rotating group:
 C19(H19A,H19B,H19C)
;
_olex2_diffrn_ambient_temperature_device 'Oxford Cryosystems'
_olex2_exptl_crystal_mounting_method 'The crystal was mounted on a MITIGEN holder with silicon oil'
_olex2_submission_original_sample_id MEP89
_olex2_submission_special_instructions 'No special instructions were received'
_oxdiff_exptl_absorpt_empirical_details
;
Empirical correction (ABSPACK) includes:
- Absorption correction using spherical harmonics
- Frame scaling
;
_oxdiff_exptl_absorpt_empirical_full_max 1.685
_oxdiff_exptl_absorpt_empirical_full_min 0.652

loop_
_space_group_symop_id
_space_group_symop_operation_xyz
1 'x, y, z'
2 '-x, y+1/2, -z+1/2'
3 '-x, -y, -z'
4 'x, -y-1/2, z-1/2'

loop_
_atom_site_label
_atom_site_type_symbol
_atom_site_fract_x
_atom_site_fract_y
_atom_site_fract_z
_atom_site_U_iso_or_equiv
_atom_site_adp_type
_atom_site_occupancy
_atom_site_symmetry_multiplicity
_atom_site_calc_flag
_atom_site_refinement_flags
_atom_site_disorder_assembly
_atom_site_disorder_group
C1 C 1.03947(13) 0.24939(14) 0.26957(9) 0.0259(3) Uani 1 1 d . . .
H1A H 1.0303 0.1559 0.2452 0.031 Uiso 1 1 calc R . .
H1B H 1.1236 0.2869 0.2519 0.031 Uiso 1 1 calc R . .
C2 C 0.73851(11) 0.51962(12) 0.39471(8) 0.0180(3) Uani 1 1 d . . .
C3 C 0.77728(12) 0.47769(12) 0.30969(8) 0.0194(3) Uani 1 1 d . . .
H3 H 0.7359 0.5116 0.2556 0.023 Uiso 1 1 calc R . .
C4 C 0.87749(12) 0.38574(12) 0.30819(8) 0.0196(3) Uani 1 1 d . . .
C5 C 0.93817(12) 0.33543(12) 0.38666(8) 0.0198(3) Uani 1 1 d . . .
C6 C 0.90141(12) 0.37286(12) 0.47026(8) 0.0193(3) Uani 1 1 d . . .
H6 H 0.9439 0.3374 0.5235 0.023 Uiso 1 1 calc R . .
C7 C 0.79742(12) 0.46654(12) 0.47410(8) 0.0180(3) Uani 1 1 d . . .
C8 C 0.74509(11) 0.50599(12) 0.56126(8) 0.0185(3) Uani 1 1 d . . .
C9 C 0.76918(12) 0.42550(13) 0.63822(8) 0.0211(3) Uani 1 1 d . . .
H9 H 0.8217 0.3464 0.6347 0.025 Uiso 1 1 calc R . .
C10 C 0.71729(12) 0.45994(13) 0.71948(8) 0.0229(3) Uani 1 1 d . . .
H10 H 0.7356 0.4052 0.7713 0.028 Uiso 1 1 calc R . .
C11 C 0.63881(12) 0.57391(13) 0.72519(8) 0.0215(3) Uani 1 1 d . . .
H11 H 0.6019 0.5958 0.7806 0.026 Uiso 1 1 calc R . .
C12 C 0.61372(12) 0.65678(13) 0.64986(8) 0.0193(3) Uani 1 1 d . . .
C13 C 0.66647(11) 0.62241(12) 0.56803(8) 0.0178(3) Uani 1 1 d . . .
C14 C 0.52852(12) 0.78085(13) 0.65611(8) 0.0213(3) Uani 1 1 d . . .
H14A H 0.5839 0.8624 0.6662 0.026 Uiso 1 1 calc R . .
H14B H 0.4733 0.7712 0.7083 0.026 Uiso 1 1 calc R . .
C15 C 0.44182(12) 0.80048(13) 0.57042(8) 0.0206(3) Uani 1 1 d . . .
H15A H 0.3750 0.7280 0.5672 0.025 Uiso 1 1 calc R . .
H15B H 0.3963 0.8889 0.5740 0.025 Uiso 1 1 calc R . .
C16 C 0.51510(12) 0.79725(12) 0.48575(8) 0.0187(3) Uani 1 1 d . . .
C17 C 0.64072(11) 0.71050(12) 0.48405(8) 0.0176(3) Uani 1 1 d . . .
C18 C 0.75234(12) 0.81355(12) 0.47702(8) 0.0181(3) Uani 1 1 d . . .
C19 C 0.83394(12) 1.02142(13) 0.53919(9) 0.0245(3) Uani 1 1 d . . .
H19A H 0.8482 1.0499 0.4773 0.037 Uiso 1 1 calc R . .
H19B H 0.9161 0.9892 0.5680 0.037 Uiso 1 1 calc R . .
H19C H 0.8018 1.0988 0.5731 0.037 Uiso 1 1 calc R . .
C20 C 0.62852(12) 0.61987(12) 0.39992(8) 0.0188(3) Uani 1 1 d . . .
H20A H 0.5453 0.5693 0.3999 0.023 Uiso 1 1 calc R . .
H20B H 0.6260 0.6784 0.3456 0.023 Uiso 1 1 calc R . .
O1 O 0.47793(9) 0.85736(9) 0.41810(6) 0.0251(2) Uani 1 1 d . . .
O2 O 0.73900(8) 0.91255(8) 0.53795(6) 0.0214(2) Uani 1 1 d . . .
O3 O 0.83684(9) 0.80907(9) 0.42442(6) 0.0247(2) Uani 1 1 d . . .
O4 O 1.03557(9) 0.24691(9) 0.36557(6) 0.0266(2) Uani 1 1 d . . .
O5 O 0.93438(9) 0.33321(9) 0.23430(6) 0.0256(2) Uani 1 1 d . . .

loop_
_atom_site_aniso_label
_atom_site_aniso_U_11
_atom_site_aniso_U_22
_atom_site_aniso_U_33
_atom_site_aniso_U_23
_atom_site_aniso_U_13
_atom_site_aniso_U_12
C1 0.0238(7) 0.0284(7) 0.0255(7) -0.0028(5) 0.0014(5) 0.0066(5)
C2 0.0190(6) 0.0132(6) 0.0218(6) -0.0004(4) 0.0008(5) -0.0028(4)
C3 0.0226(6) 0.0158(6) 0.0197(6) 0.0005(5) -0.0008(5) -0.0013(5)
C4 0.0229(6) 0.0156(6) 0.0203(6) -0.0026(5) 0.0030(5) -0.0027(5)
C5 0.0201(6) 0.0132(6) 0.0261(6) -0.0007(5) 0.0006(5) 0.0005(5)
C6 0.0218(6) 0.0144(6) 0.0215(6) 0.0013(5) -0.0001(5) -0.0015(5)
C7 0.0202(6) 0.0121(6) 0.0216(6) -0.0002(4) 0.0006(5) -0.0032(4)
C8 0.0189(6) 0.0163(6) 0.0202(6) 0.0006(5) -0.0002(5) -0.0030(5)
C9 0.0230(6) 0.0168(6) 0.0232(6) 0.0016(5) -0.0005(5) 0.0001(5)
C10 0.0270(6) 0.0213(6) 0.0203(6) 0.0044(5) -0.0006(5) -0.0024(5)
C11 0.0241(6) 0.0213(6) 0.0191(6) -0.0009(5) 0.0021(5) -0.0034(5)
C12 0.0189(6) 0.0180(6) 0.0209(6) -0.0016(5) -0.0003(5) -0.0041(5)
C13 0.0178(6) 0.0160(6) 0.0195(6) 0.0004(5) 0.0001(5) -0.0038(4)
C14 0.0226(6) 0.0207(6) 0.0209(6) -0.0021(5) 0.0031(5) -0.0007(5)
C15 0.0198(6) 0.0184(6) 0.0240(6) -0.0008(5) 0.0032(5) 0.0009(5)
C16 0.0192(6) 0.0138(6) 0.0230(6) -0.0018(5) 0.0002(5) -0.0016(5)
C17 0.0190(6) 0.0145(6) 0.0195(6) 0.0001(4) 0.0018(5) 0.0006(4)
C18 0.0207(6) 0.0144(6) 0.0189(6) 0.0025(4) -0.0012(5) 0.0031(4)
C19 0.0241(6) 0.0153(6) 0.0339(7) -0.0006(5) -0.0005(5) -0.0044(5)
C20 0.0216(6) 0.0150(6) 0.0195(6) 0.0004(5) -0.0006(5) 0.0005(5)
O1 0.0263(5) 0.0250(5) 0.0242(5) 0.0039(4) 0.0020(4) 0.0067(4)
O2 0.0217(4) 0.0151(4) 0.0278(5) -0.0034(3) 0.0042(4) -0.0019(3)
O3 0.0257(5) 0.0242(5) 0.0249(5) -0.0007(4) 0.0082(4) -0.0033(4)
O4 0.0303(5) 0.0252(5) 0.0243(5) -0.0009(4) 0.0027(4) 0.0117(4)
O5 0.0304(5) 0.0251(5) 0.0215(5) -0.0033(4) 0.0025(4) 0.0092(4)

loop_
_atom_type_symbol
_atom_type_description
_atom_type_scat_dispersion_real
_atom_type_scat_dispersion_imag
_atom_type_scat_source
C C 0.0181 0.0091 'International Tables Vol C Tables 4.2.6.8 and 6.1.1.4'
H H 0.0000 0.0000 'International Tables Vol C Tables 4.2.6.8 and 6.1.1.4'
O O 0.0492 0.0322 'International Tables Vol C Tables 4.2.6.8 and 6.1.1.4'

loop_
_exptl_crystal_face_index_h
_exptl_crystal_face_index_k
_exptl_crystal_face_index_l
_exptl_crystal_face_perp_dist
5 -1 0 0.0371
-5 1 0 0.0371
2 5 3 0.0687
4 -5 -2 0.0515
0 0 -1 0.0489
-1 -4 5 0.0605
1 4 -5 0.0605
5 -3 3 0.0334
-5 1 -4 0.0375
-3 5 -1 0.0432

loop_
_geom_angle_atom_site_label_1
_geom_angle_atom_site_label_2
_geom_angle_atom_site_label_3
_geom_angle
_geom_angle_site_symmetry_1
_geom_angle_site_symmetry_3
_geom_angle_publ_flag
H1A C1 H1B 108.4 . . ?
O4 C1 H1A 110.0 . . ?
O4 C1 H1B 110.0 . . ?
O4 C1 O5 108.29(10) . . ?
O5 C1 H1A 110.0 . . ?
O5 C1 H1B 110.0 . . ?
C3 C2 C20 119.17(10) . . ?
C7 C2 C3 121.18(11) . . ?
C7 C2 C20 119.62(11) . . ?
C2 C3 H3 121.4 . . ?
C4 C3 C2 117.16(11) . . ?
C4 C3 H3 121.4 . . ?
C3 C4 C5 121.83(11) . . ?
O5 C4 C3 127.84(11) . . ?
O5 C4 C5 110.32(11) . . ?
C6 C5 C4 122.34(11) . . ?
C6 C5 O4 128.06(11) . . ?
O4 C5 C4 109.61(11) . . ?
C5 C6 H6 121.4 . . ?
C5 C6 C7 117.22(11) . . ?
C7 C6 H6 121.4 . . ?
C2 C7 C6 120.25(11) . . ?
C2 C7 C8 118.61(11) . . ?
C6 C7 C8 121.09(11) . . ?
C9 C8 C7 120.62(11) . . ?
C9 C8 C13 118.53(11) . . ?
C13 C8 C7 120.81(11) . . ?
C8 C9 H9 119.6 . . ?
C10 C9 C8 120.86(12) . . ?
C10 C9 H9 119.6 . . ?
C9 C10 H10 119.9 . . ?
C11 C10 C9 120.17(11) . . ?
C11 C10 H10 119.9 . . ?
C10 C11 H11 119.8 . . ?
C10 C11 C12 120.35(12) . . ?
C12 C11 H11 119.8 . . ?
C11 C12 C13 119.48(11) . . ?
C11 C12 C14 120.35(11) . . ?
C13 C12 C14 120.16(11) . . ?
C8 C13 C17 118.47(10) . . ?
C12 C13 C8 120.60(11) . . ?
C12 C13 C17 120.93(11) . . ?
C12 C14 H14A 109.3 . . ?
C12 C14 H14B 109.3 . . ?
C12 C14 C15 111.52(10) . . ?
H14A C14 H14B 108.0 . . ?
C15 C14 H14A 109.3 . . ?
C15 C14 H14B 109.3 . . ?
C14 C15 H15A 108.9 . . ?
C14 C15 H15B 108.9 . . ?
H15A C15 H15B 107.7 . . ?
C16 C15 C14 113.49(10) . . ?
C16 C15 H15A 108.9 . . ?
C16 C15 H15B 108.9 . . ?
C15 C16 C17 118.80(10) . . ?
O1 C16 C15 122.35(11) . . ?
O1 C16 C17 118.83(10) . . ?
C13 C17 C16 113.98(9) . . ?
C13 C17 C18 109.23(9) . . ?
C13 C17 C20 109.86(10) . . ?
C18 C17 C16 105.43(9) . . ?
C20 C17 C16 107.43(9) . . ?
C20 C17 C18 110.83(9) . . ?
O2 C18 C17 109.14(10) . . ?
O3 C18 C17 126.11(11) . . ?
O3 C18 O2 124.74(11) . . ?
H19A C19 H19B 109.5 . . ?
H19A C19 H19C 109.5 . . ?
H19B C19 H19C 109.5 . . ?
O2 C19 H19A 109.5 . . ?
O2 C19 H19B 109.5 . . ?
O2 C19 H19C 109.5 . . ?
C2 C20 C17 113.06(10) . . ?
C2 C20 H20A 109.0 . . ?
C2 C20 H20B 109.0 . . ?
C17 C20 H20A 109.0 . . ?
C17 C20 H20B 109.0 . . ?
H20A C20 H20B 107.8 . . ?
C18 O2 C19 116.82(9) . . ?
C5 O4 C1 106.00(9) . . ?
C4 O5 C1 105.57(9) . . ?

loop_
_geom_bond_atom_site_label_1
_geom_bond_atom_site_label_2
_geom_bond_distance
_geom_bond_site_symmetry_2
_geom_bond_publ_flag
C1 H1A 0.9900 . ?
C1 H1B 0.9900 . ?
C1 O4 1.4299(16) . ?
C1 O5 1.4368(15) . ?
C2 C3 1.4070(17) . ?
C2 C7 1.3991(17) . ?
C2 C20 1.5060(16) . ?
C3 H3 0.9500 . ?
C3 C4 1.3725(17) . ?
C4 C5 1.3851(18) . ?
C4 O5 1.3724(15) . ?
C5 C6 1.3685(17) . ?
C5 O4 1.3761(15) . ?
C6 H6 0.9500 . ?
C6 C7 1.4154(17) . ?
C7 C8 1.4810(17) . ?
C8 C9 1.4021(17) . ?
C8 C13 1.4079(17) . ?
C9 H9 0.9500 . ?
C9 C10 1.3882(18) . ?
C10 H10 0.9500 . ?
C10 C11 1.3861(18) . ?
C11 H11 0.9500 . ?
C11 C12 1.3976(18) . ?
C12 C13 1.3995(17) . ?
C12 C14 1.5075(17) . ?
C13 C17 1.5306(16) . ?
C14 H14A 0.9900 . ?
C14 H14B 0.9900 . ?
C14 C15 1.5289(17) . ?
C15 H15A 0.9900 . ?
C15 H15B 0.9900 . ?
C15 C16 1.5015(17) . ?
C16 C17 1.5504(16) . ?
C16 O1 1.2109(15) . ?
C17 C18 1.5393(16) . ?
C17 C20 1.5350(16) . ?
C18 O2 1.3410(15) . ?
C18 O3 1.2009(15) . ?
C19 H19A 0.9800 . ?
C19 H19B 0.9800 . ?
C19 H19C 0.9800 . ?
C19 O2 1.4485(14) . ?
C20 H20A 0.9900 . ?
C20 H20B 0.9900 . ?

loop_
_geom_torsion_atom_site_label_1
_geom_torsion_atom_site_label_2
_geom_torsion_atom_site_label_3
_geom_torsion_atom_site_label_4
_geom_torsion
_geom_torsion_site_symmetry_1
_geom_torsion_site_symmetry_2
_geom_torsion_site_symmetry_3
_geom_torsion_site_symmetry_4
_geom_torsion_publ_flag
C2 C3 C4 C5 0.21(18) . . . . ?
C2 C3 C4 O5 -177.98(11) . . . . ?
C2 C7 C8 C9 158.91(11) . . . . ?
C2 C7 C8 C13 -18.91(17) . . . . ?
C3 C2 C7 C6 2.48(18) . . . . ?
C3 C2 C7 C8 -174.99(10) . . . . ?
C3 C2 C20 C17 -150.01(11) . . . . ?
C3 C4 C5 C6 0.71(19) . . . . ?
C3 C4 C5 O4 -179.29(11) . . . . ?
C3 C4 O5 C1 176.19(12) . . . . ?
C4 C5 C6 C7 -0.05(18) . . . . ?
C4 C5 O4 C1 3.44(13) . . . . ?
C5 C4 O5 C1 -2.17(13) . . . . ?
C5 C6 C7 C2 -1.51(17) . . . . ?
C5 C6 C7 C8 175.90(11) . . . . ?
C6 C5 O4 C1 -176.55(13) . . . . ?
C6 C7 C8 C9 -18.55(17) . . . . ?
C6 C7 C8 C13 163.64(11) . . . . ?
C7 C2 C3 C4 -1.79(17) . . . . ?
C7 C2 C20 C17 32.05(15) . . . . ?
C7 C8 C9 C10 -178.15(11) . . . . ?
C7 C8 C13 C12 177.88(11) . . . . ?
C7 C8 C13 C17 -2.39(16) . . . . ?
C8 C9 C10 C11 1.02(19) . . . . ?
C8 C13 C17 C16 156.64(10) . . . . ?
C8 C13 C17 C18 -85.74(13) . . . . ?
C8 C13 C17 C20 36.03(14) . . . . ?
C9 C8 C13 C12 0.02(17) . . . . ?
C9 C8 C13 C17 179.75(10) . . . . ?
C9 C10 C11 C12 -1.48(19) . . . . ?
C10 C11 C12 C13 1.21(18) . . . . ?
C10 C11 C12 C14 -179.91(11) . . . . ?
C11 C12 C13 C8 -0.48(17) . . . . ?
C11 C12 C13 C17 179.80(11) . . . . ?
C11 C12 C14 C15 -141.81(11) . . . . ?
C12 C13 C17 C16 -23.63(15) . . . . ?
C12 C13 C17 C18 93.99(13) . . . . ?
C12 C13 C17 C20 -144.25(11) . . . . ?
C12 C14 C15 C16 -51.18(14) . . . . ?
C13 C8 C9 C10 -0.29(18) . . . . ?
C13 C12 C14 C15 37.06(15) . . . . ?
C13 C17 C18 O2 -75.11(12) . . . . ?
C13 C17 C18 O3 106.44(13) . . . . ?
C13 C17 C20 C2 -49.73(13) . . . . ?
C14 C12 C13 C8 -179.36(11) . . . . ?
C14 C12 C13 C17 0.92(17) . . . . ?
C14 C15 C16 C17 29.57(15) . . . . ?
C14 C15 C16 O1 -152.23(12) . . . . ?
C15 C16 C17 C13 7.17(15) . . . . ?
C15 C16 C17 C18 -112.61(11) . . . . ?
C15 C16 C17 C20 129.14(11) . . . . ?
C16 C17 C18 O2 47.76(12) . . . . ?
C16 C17 C18 O3 -130.68(12) . . . . ?
C16 C17 C20 C2 -174.22(9) . . . . ?
C17 C18 O2 C19 -178.20(9) . . . . ?
C18 C17 C20 C2 71.08(12) . . . . ?
C20 C2 C3 C4 -179.70(10) . . . . ?
C20 C2 C7 C6 -179.62(10) . . . . ?
C20 C2 C7 C8 2.90(17) . . . . ?
C20 C17 C18 O2 163.71(9) . . . . ?
C20 C17 C18 O3 -14.74(16) . . . . ?
O1 C16 C17 C13 -171.09(11) . . . . ?
O1 C16 C17 C18 69.12(13) . . . . ?
O1 C16 C17 C20 -49.13(14) . . . . ?
O3 C18 O2 C19 0.27(17) . . . . ?
O4 C1 O5 C4 4.27(13) . . . . ?
O4 C5 C6 C7 179.95(11) . . . . ?
O5 C1 O4 C5 -4.76(13) . . . . ?
O5 C4 C5 C6 179.19(11) . . . . ?
O5 C4 C5 O4 -0.81(14) . . . . ?

loop_
_exptl_oxdiff_crystal_face_indexfrac_h
_exptl_oxdiff_crystal_face_indexfrac_k
_exptl_oxdiff_crystal_face_indexfrac_l
_exptl_oxdiff_crystal_face_x
_exptl_oxdiff_crystal_face_y
_exptl_oxdiff_crystal_face_z
4.9953 -0.9948 -0.0118 0.7342 -0.1840 -0.1067
-4.9953 0.9948 0.0118 -0.7342 0.1840 0.1067
1.9921 5.0010 2.9852 0.0153 -0.0344 -0.8992
4.0009 -4.9948 -2.0019 0.8114 -0.1468 0.5672
0.0002 -0.0008 -0.9991 -0.0227 -0.0926 0.0408
-0.9958 -3.9946 5.0035 0.2363 0.6852 0.3882
0.9958 3.9946 -5.0035 -0.2363 -0.6852 -0.3882
4.9968 -2.9913 2.9881 0.9307 0.1821 0.0427
-4.9945 0.9918 -3.9845 -0.8251 -0.1864 0.2700
-3.0014 4.9934 -0.9980 -0.7456 -0.1766 -0.4933
